data_4504169
loop_
_publ_author_name
'Shimpi, Manishkumar R.'
'SeethaLekshmi, Nanappan'
'Pedireddi, Venkateswara Rao'

_publ_section_title
;
 Supramolecular Architecture in Some 4-Halophenylboronic Acids
;
_journal_issue 10
_journal_name_full 'Crystal Growth &amp; Design'
_journal_page_first 1958
_journal_paper_doi 10.1021/cg060863p
_journal_volume 7
_journal_year 2007
_chemical_formula_moiety 'C6 H6 Br1 B1 O2, 0.75(H2 O)'
_chemical_formula_sum 'C6 H7.5 B Br O2.75'
_chemical_formula_weight 214.48
_chemical_name_systematic '4-Bromophenylboronic acid hydrate'
_space_group_IT_number 72
_symmetry_cell_setting orthorhombic
_symmetry_space_group_name_Hall '-I 2 2c'
_symmetry_space_group_name_H-M 'I b a m'
_atom_sites_solution_hydrogens geom
_atom_sites_solution_primary direct
_atom_sites_solution_secondary difmap
_audit_creation_method SHELXL-97
_cell_angle_alpha 90.00
_cell_angle_beta 90.00
_cell_angle_gamma 90.00
_cell_formula_units_Z 16
_cell_length_a 14.427(9)
_cell_length_b 24.973(1)
_cell_length_c 9.901(6)
_cell_measurement_temperature 133(2)
_cell_volume 3567(3)
_computing_cell_refinement SMART
_computing_data_collection SMART
_computing_data_reduction SAINTPLUS
_computing_structure_refinement 'SHELXTL (Sheldrick, 1997)'
_computing_structure_solution 'SHELXTL (Sheldrick, 1990)'
_diffrn_ambient_temperature 133(2)
_diffrn_measured_fraction_theta_full 0.937
_diffrn_measured_fraction_theta_max 0.937
_diffrn_measurement_device_type 'Bruker, APEX CCD-Area Detector'
_diffrn_measurement_method SMART
_diffrn_radiation_monochromator graphite
_diffrn_radiation_source 'fine-focus sealed tube'
_diffrn_radiation_type MoK\a
_diffrn_radiation_wavelength 0.71073
_diffrn_reflns_av_R_equivalents 0.0344
_diffrn_reflns_av_sigmaI/netI 0.0488
_diffrn_reflns_limit_h_max 2
_diffrn_reflns_limit_h_min -16
_diffrn_reflns_limit_k_max 25
_diffrn_reflns_limit_k_min -24
_diffrn_reflns_limit_l_max 11
_diffrn_reflns_limit_l_min -10
_diffrn_reflns_number 3585
_diffrn_reflns_theta_full 23.28
_diffrn_reflns_theta_max 23.28
_diffrn_reflns_theta_min 1.63
_exptl_absorpt_coefficient_mu 4.561
_exptl_absorpt_correction_type empirical
_exptl_absorpt_process_details 'SADABS; Sheldrick, 1996'
_exptl_crystal_colour colorless
_exptl_crystal_density_diffrn 1.585
_exptl_crystal_density_method 'not measured'
_exptl_crystal_description blocks
_exptl_crystal_F_000 1664
_exptl_crystal_size_max 0.34
_exptl_crystal_size_mid 0.26
_exptl_crystal_size_min 0.22
_refine_diff_density_max 0.870
_refine_diff_density_min -0.545
_refine_diff_density_rms 0.154
_refine_ls_extinction_method none
_refine_ls_goodness_of_fit_ref 1.011
_refine_ls_hydrogen_treatment constr
_refine_ls_matrix_type full
_refine_ls_number_parameters 112
_refine_ls_number_reflns 1286
_refine_ls_number_restraints 0
_refine_ls_restrained_S_all 1.011
_refine_ls_R_factor_all 0.1099
_refine_ls_R_factor_gt 0.0728
_refine_ls_shift/su_max 0.000
_refine_ls_shift/su_mean 0.000
_refine_ls_structure_factor_coef Fsqd
_refine_ls_weighting_details 'calc w=1/[\s^2^(Fo^2^)+(0.1456P)^2^+0.0000P] where P=(Fo^2^+2Fc^2^)/3'
_refine_ls_weighting_scheme calc
_refine_ls_wR_factor_gt 0.2058
_refine_ls_wR_factor_ref 0.2311
_reflns_number_gt 707
_reflns_number_total 1286
_reflns_threshold_expression >2sigma(I)
_cod_data_source_file cg060863psi20061129_113515.cif
_cod_data_source_block seetha76
_cod_depositor_comments
;
The following automatic conversions were performed:

'_symmetry_cell_setting' value 'Orthorhombic' changed to
'orthorhombic' according to
/home/saulius/struct/CIF-dictionaries/cif_core.dic dictionary named
'cif_core.dic' version 2.4.1 from 2010-06-29.

Automatic conversion script
Id: cif_fix_values 1715 2011-07-08 13:25:40Z adriana 

2021-04-16
Z value and formula fixed to values more according to usual
chemical conventions.                 miguel
;
_cod_original_cell_volume 3567(4)
_cod_original_formula_moiety '2(C6 H6 Br1 B1 O2), 1.5(H2 O)'
_cod_original_formula_sum 'C12 H12 B2 Br2 O5.50'
_cod_original_formula_units_Z 8
_cod_original_formula_weight 425.66
_cod_database_code 4504169

loop_
_symmetry_equiv_pos_as_xyz
'x, y, z'
'-x, -y, z'
'-x+1/2, y+1/2, -z'
'x+1/2, -y+1/2, -z'
'x+1/2, y+1/2, z+1/2'
'-x+1/2, -y+1/2, z+1/2'
'-x+1, y+1, -z+1/2'
'x+1, -y+1, -z+1/2'
'-x, -y, -z'
'x, y, -z'
'x-1/2, -y-1/2, z'
'-x-1/2, y-1/2, z'
'-x+1/2, -y+1/2, -z+1/2'
'x+1/2, y+1/2, -z+1/2'
'x, -y, z+1/2'
'-x, y, z+1/2'

loop_
_atom_site_label
_atom_site_type_symbol
_atom_site_fract_x
_atom_site_fract_y
_atom_site_fract_z
_atom_site_U_iso_or_equiv
_atom_site_adp_type
_atom_site_occupancy
_atom_site_symmetry_multiplicity
_atom_site_calc_flag
_atom_site_refinement_flags
_atom_site_attached_hydrogens
Br11 Br 0.07355(15) 0.19924(8) 0.5000 0.1169(10) Uani 1 2 d S 0
Br21 Br 0.75952(14) -0.33528(7) 0.5000 0.1032(9) Uani 1 2 d S 0
O11 O 0.3770(4) -0.0177(2) 0.6164(5) 0.0564(17) Uani 1 1 d . 0
H11 H 0.3674 0.0024 0.6804 0.085 Uiso 1 1 calc R 0
O21 O 0.4842(4) -0.1076(2) 0.6182(5) 0.0544(16) Uani 1 1 d . 0
H21 H 0.4529 -0.0809 0.6026 0.082 Uiso 1 1 calc R 0
C11 C 0.2793(8) 0.0545(5) 0.5000 0.044(3) Uani 1 2 d S 0
C12 C 0.2450(7) 0.0777(4) 0.3801(10) 0.077(3) Uani 1 1 d . 0
H12 H 0.2648 0.0639 0.2977 0.092 Uiso 1 1 calc R 0
C13 C 0.1842(8) 0.1193(5) 0.3799(11) 0.093(4) Uani 1 1 d . 0
H13 H 0.1628 0.1333 0.2986 0.111 Uiso 1 1 calc R 0
C14 C 0.1546(10) 0.1406(6) 0.5000 0.075(4) Uani 1 2 d S 0
C21 C 0.5728(7) -0.1820(4) 0.5000 0.039(3) Uani 1 2 d S 0
C22 C 0.6022(6) -0.2055(3) 0.6206(9) 0.051(2) Uani 1 1 d . 0
H22 H 0.5849 -0.1901 0.7024 0.061 Uiso 1 1 calc R 0
C23 C 0.6564(7) -0.2510(4) 0.6211(9) 0.064(3) Uani 1 1 d . 0
H23 H 0.6740 -0.2667 0.7023 0.077 Uiso 1 1 calc R 0
C24 C 0.6841(8) -0.2730(5) 0.5000 0.059(4) Uani 1 2 d S 0
B11 B 0.3457(9) 0.0057(5) 0.5000 0.040(3) Uani 1 2 d S 0
B21 B 0.5126(9) -0.1296(5) 0.5000 0.040(3) Uani 1 2 d S 0
O91 O 0.0000 0.0000 0.2500 0.140(7) Uani 1 4 d S 2
O90 O 0.0244(18) 0.0362(11) 0.0000 0.73(4) Uani 1 2 d S 2

loop_
_atom_site_aniso_label
_atom_site_aniso_U_11
_atom_site_aniso_U_22
_atom_site_aniso_U_33
_atom_site_aniso_U_23
_atom_site_aniso_U_13
_atom_site_aniso_U_12
Br11 0.1221(16) 0.1004(17) 0.1283(18) 0.000 0.000 0.0665(13)
Br21 0.1273(16) 0.0821(15) 0.1002(15) 0.000 0.000 0.0572(11)
O11 0.092(4) 0.053(4) 0.025(3) -0.006(3) -0.003(3) 0.008(3)
O21 0.077(4) 0.045(3) 0.041(4) -0.012(3) 0.001(3) 0.014(3)
C11 0.061(7) 0.036(8) 0.035(7) 0.000 0.000 0.001(6)
C12 0.125(9) 0.065(8) 0.041(6) 0.010(5) 0.004(5) 0.041(7)
C13 0.119(9) 0.089(9) 0.070(8) 0.015(7) -0.001(6) 0.055(7)
C14 0.081(9) 0.069(11) 0.075(11) 0.000 0.000 0.026(8)
C21 0.046(7) 0.038(7) 0.032(7) 0.000 0.000 -0.005(6)
C22 0.072(6) 0.048(6) 0.034(5) -0.003(4) 0.002(4) 0.007(5)
C23 0.086(7) 0.062(6) 0.043(6) 0.006(5) -0.007(5) 0.015(6)
C24 0.063(8) 0.052(9) 0.063(10) 0.000 0.000 0.012(7)
B11 0.056(8) 0.034(8) 0.029(8) 0.000 0.000 0.000(6)
B21 0.047(7) 0.035(8) 0.037(8) 0.000 0.000 -0.004(6)
O91 0.109(14) 0.132(18) 0.18(2) 0.000 0.000 0.000
O90 0.13(2) 0.26(3) 1.80(14) 0.000 0.000 0.10(2)

loop_
_atom_type_symbol
_atom_type_description
_atom_type_scat_dispersion_real
_atom_type_scat_dispersion_imag
_atom_type_scat_source
C C 0.0033 0.0016 'International Tables Vol C Tables 4.2.6.8 and 6.1.1.4'
H H 0.0000 0.0000 'International Tables Vol C Tables 4.2.6.8 and 6.1.1.4'
B B 0.0013 0.0007 'International Tables Vol C Tables 4.2.6.8 and 6.1.1.4'
O O 0.0106 0.0060 'International Tables Vol C Tables 4.2.6.8 and 6.1.1.4'
Br Br -0.2901 2.4595 'International Tables Vol C Tables 4.2.6.8 and 6.1.1.4'

loop_
_geom_angle_atom_site_label_1
_geom_angle_atom_site_label_2
_geom_angle_atom_site_label_3
_geom_angle
_geom_angle_site_symmetry_1
_geom_angle_site_symmetry_3
C12 C11 C12 114.7(11) . 10_556
C12 C11 B11 122.6(5) . .
C12 C11 B11 122.6(5) 10_556 .
C13 C12 C11 122.7(9) . .
C12 C13 C14 119.8(10) . .
C13 C14 C13 120.3(13) 10_556 .
C13 C14 Br11 119.9(7) 10_556 .
C13 C14 Br11 119.9(7) . .
C22 C21 C22 117.5(10) . 10_556
C22 C21 B21 121.2(5) . .
C22 C21 B21 121.2(5) 10_556 .
C23 C22 C21 121.4(8) . .
C24 C23 C22 119.3(9) . .
C23 C24 C23 120.9(12) 10_556 .
C23 C24 Br21 119.5(6) 10_556 .
C23 C24 Br21 119.5(6) . .
O11 B11 O11 114.8(10) 10_556 .
O11 B11 C11 122.6(5) 10_556 .
O11 B11 C11 122.6(5) . .
O21 B21 O21 119.3(10) . 10_556
O21 B21 C21 120.3(5) . .
O21 B21 C21 120.3(5) 10_556 .

loop_
_geom_bond_atom_site_label_1
_geom_bond_atom_site_label_2
_geom_bond_distance
_geom_bond_site_symmetry_2
Br11 C14 1.873(14) .
Br21 C24 1.898(13) .
O11 B11 1.368(9) .
O21 B21 1.356(8) .
C11 C12 1.411(11) .
C11 C12 1.411(11) 10_556
C11 B11 1.551(17) .
C12 C13 1.361(13) .
C13 C14 1.371(12) .
C14 C13 1.371(12) 10_556
C21 C22 1.397(10) .
C21 C22 1.397(10) 10_556
C21 B21 1.569(17) .
C22 C23 1.379(12) .
C23 C24 1.378(11) .
C24 C23 1.378(11) 10_556
B11 O11 1.368(9) 10_556
B21 O21 1.356(8) 10_556

loop_
_cod_changelog_entry_id
_cod_changelog_entry_author
_cod_changelog_entry_date
_cod_changelog_entry_text
1 'Vaitkus, Antanas' 2024-11-13T16:22:56+02:00
;
 Marked attached hydrogen atoms and update the _chemical_formula_sum and
 _chemical_formula_weight data items accordingly. Corrected a typo in the
 _chemical_formula_moiety data value.
;
